data_4064733
loop_
_publ_author_name
'Duan, Lili'
'Schnakenburg, Gregor'
'Streubel, Rainer'

_publ_section_title
;
 Generation and Decomposition of Li/OR Phosphinidenoid Complexes
;
_journal_issue 12
_journal_name_full Organometallics
_journal_page_first 3246
_journal_paper_doi 10.1021/om200300m
_journal_volume 30
_journal_year 2011
_chemical_formula_moiety 'C20 H36 Li O10 P Si2 W'
_chemical_formula_sum 'C20 H36 Li O10 P Si2 W'
_chemical_formula_weight 714.43
_chemical_name_systematic
; 
 ? 
;
_space_group_IT_number 14
_symmetry_cell_setting monoclinic
_symmetry_space_group_name_Hall '-P 2yn'
_symmetry_space_group_name_H-M 'P 1 21/n 1'
_atom_sites_solution_hydrogens geom
_atom_sites_solution_primary direct
_atom_sites_solution_secondary difmap
_audit_creation_method SHELXL-97
_cell_angle_alpha 90.00
_cell_angle_beta 93.788(2)
_cell_angle_gamma 90.00
_cell_formula_units_Z 4
_cell_length_a 10.2454(4)
_cell_length_b 16.2432(7)
_cell_length_c 17.7500(6)
_cell_measurement_reflns_used 6489
_cell_measurement_temperature 123(2)
_cell_measurement_theta_max 27.88
_cell_measurement_theta_min 1.00
_cell_volume 2947.5(2)
_computing_cell_refinement 'HKL Scalepack (Otwinowski & Minor 1997)'
_computing_data_collection 'HKL Denzo and Scalepack (Otwinowski & Minor 1997)'
_computing_data_reduction 'HKL Denzo and Scalepack (Otwinowski & Minor 1997)'
_computing_molecular_graphics 'DIAMOND (Brandenburg, 1999)'
_computing_publication_material 'SHELXL97 (Sheldrick, 1997)'
_computing_structure_refinement 'SHELXL-97 (Sheldrick, 1997)'
_computing_structure_solution 'SHELXS-97 (Sheldrick, 1990)'
_diffrn_ambient_temperature 123(2)
_diffrn_detector_area_resol_mean 9
_diffrn_measured_fraction_theta_full 0.971
_diffrn_measured_fraction_theta_max 0.971
_diffrn_measurement_device '95mm CCD camera on \k-goniostat'
_diffrn_measurement_device_type 'Nonius KappaCCD'
_diffrn_measurement_method 'CCD rotation images, thick slices'
_diffrn_radiation_monochromator 'horizonally mounted graphite crystal'
_diffrn_radiation_type MoK\a
_diffrn_radiation_wavelength 0.71073
_diffrn_reflns_av_R_equivalents 0.0577
_diffrn_reflns_av_sigmaI/netI 0.0574
_diffrn_reflns_limit_h_max 13
_diffrn_reflns_limit_h_min -11
_diffrn_reflns_limit_k_max 19
_diffrn_reflns_limit_k_min -21
_diffrn_reflns_limit_l_max 23
_diffrn_reflns_limit_l_min -21
_diffrn_reflns_number 27067
_diffrn_reflns_theta_full 27.87
_diffrn_reflns_theta_max 27.87
_diffrn_reflns_theta_min 2.62
_exptl_absorpt_coefficient_mu 4.100
_exptl_absorpt_correction_T_max 0.43427
_exptl_absorpt_correction_T_min 0.26964
_exptl_absorpt_correction_type multi-scan
_exptl_absorpt_process_details
;
R.H. Blessing, Acta Cryst. (1995), A51, 33-38
;
_exptl_crystal_colour yellow
_exptl_crystal_density_diffrn 1.610
_exptl_crystal_density_method 'not measured'
_exptl_crystal_description needle
_exptl_crystal_F_000 1424
_exptl_crystal_size_max 0.68
_exptl_crystal_size_mid 0.17
_exptl_crystal_size_min 0.16
_refine_diff_density_max 1.972
_refine_diff_density_min -1.909
_refine_diff_density_rms 0.132
_refine_ls_extinction_method none
_refine_ls_goodness_of_fit_ref 1.047
_refine_ls_hydrogen_treatment mixed
_refine_ls_matrix_type full
_refine_ls_number_parameters 363
_refine_ls_number_reflns 6838
_refine_ls_number_restraints 54
_refine_ls_restrained_S_all 1.053
_refine_ls_R_factor_all 0.0808
_refine_ls_R_factor_gt 0.0490
_refine_ls_shift/su_max 0.001
_refine_ls_shift/su_mean 0.000
_refine_ls_structure_factor_coef Fsqd
_refine_ls_weighting_details 'calc w=1/[\s^2^(Fo^2^)+(0.0616P)^2^+5.3921P] where P=(Fo^2^+2Fc^2^)/3'
_refine_ls_weighting_scheme calc
_refine_ls_wR_factor_gt 0.1216
_refine_ls_wR_factor_ref 0.1319
_reflns_number_gt 4616
_reflns_number_total 6838
_reflns_threshold_expression I>2sigma(I)
_cod_data_source_file om200300m_si_001.cif
_cod_data_source_block Greg729
_cod_depositor_comments
;
The following automatic conversions were performed:

'_symmetry_cell_setting' value 'Monoclinic' changed to 'monoclinic'
according to /home/saulius/struct/CIF-dictionaries/cif_core.dic
dictionary named 'cif_core.dic' version 2.4.1 from
2010-06-29.

'_exptl_absorpt_correction_type' value 'Multi-Scan'
changed to 'multi-scan' according to
/home/saulius/struct/CIF-dictionaries/cif_core.dic dictionary named
'cif_core.dic' version 2.4.1 from 2010-06-29.

Automatic conversion script
Id: cif_fix_values 1715 2011-07-08 13:25:40Z adriana 
;
_cod_original_sg_symbol_H-M P21/n
_cod_database_code 4064733

loop_
_symmetry_equiv_pos_as_xyz
'x, y, z'
'-x+1/2, y+1/2, -z+1/2'
'-x, -y, -z'
'x-1/2, -y-1/2, z-1/2'

loop_
_atom_site_label
_atom_site_type_symbol
_atom_site_fract_x
_atom_site_fract_y
_atom_site_fract_z
_atom_site_U_iso_or_equiv
_atom_site_adp_type
_atom_site_occupancy
_atom_site_symmetry_multiplicity
_atom_site_calc_flag
_atom_site_refinement_flags
_atom_site_disorder_assembly
_atom_site_disorder_group
C1 C 0.3210(7) 0.1883(5) 1.0159(4) 0.061(2) Uani 1 1 d . B .
H1 H 0.3644 0.1332 1.0203 0.073 Uiso 1 1 calc R . .
C2 C 0.1749(12) 0.1483(8) 1.1568(7) 0.114(4) Uani 1 1 d U B .
H2A H 0.2168 0.0947 1.1656 0.171 Uiso 1 1 calc R . .
H2B H 0.0975 0.1419 1.1219 0.171 Uiso 1 1 calc R . .
H2C H 0.1487 0.1706 1.2048 0.171 Uiso 1 1 calc R . .
C3 C 0.2323(8) 0.3276(5) 1.1195(5) 0.073(2) Uani 1 1 d . B .
H3A H 0.1368 0.3268 1.1199 0.109 Uiso 1 1 calc R . .
H3B H 0.2580 0.3585 1.0754 0.109 Uiso 1 1 calc R . .
H3C H 0.2696 0.3540 1.1657 0.109 Uiso 1 1 calc R . .
C4 C 0.4537(16) 0.2104(10) 1.1743(9) 0.155(6) Uani 1 1 d U B .
H4A H 0.5179 0.2494 1.1565 0.233 Uiso 1 1 calc R . .
H4B H 0.4869 0.1542 1.1699 0.233 Uiso 1 1 calc R . .
H4C H 0.4390 0.2221 1.2272 0.233 Uiso 1 1 calc R . .
C5 C 0.1030(13) 0.0684(8) 0.9691(8) 0.131(4) Uani 1 1 d U B .
H5A H 0.0694 0.0660 1.0195 0.197 Uiso 1 1 calc R . .
H5B H 0.1736 0.0281 0.9658 0.197 Uiso 1 1 calc R . .
H5C H 0.0323 0.0557 0.9310 0.197 Uiso 1 1 calc R . .
C6 C 0.1920(10) 0.1761(6) 0.8487(6) 0.094(3) Uani 1 1 d . B .
H6A H 0.2507 0.1314 0.8359 0.140 Uiso 1 1 calc R . .
H6B H 0.2309 0.2291 0.8363 0.140 Uiso 1 1 calc R . .
H6C H 0.1077 0.1697 0.8199 0.140 Uiso 1 1 calc R . .
C7 C 0.0377(8) 0.2504(7) 0.9692(7) 0.101(3) Uani 1 1 d . B .
H7C H -0.0381 0.2414 0.9335 0.152 Uiso 1 1 calc R . .
H7B H 0.0726 0.3058 0.9620 0.152 Uiso 1 1 calc R . .
H7A H 0.0110 0.2449 1.0210 0.152 Uiso 1 1 calc R . .
C8 C 0.1635(9) 0.5426(6) 0.9639(6) 0.084(3) Uani 1 1 d . . .
H8A H 0.1293 0.5446 1.0148 0.100 Uiso 1 1 calc R A 1
H8B H 0.1364 0.5931 0.9359 0.100 Uiso 1 1 calc R A 1
C9S C 0.2573(14) 0.5920(10) 0.9272(10) 0.061(5) Uani 0.488(11) 1 d P B 2
H9C H 0.2963 0.6345 0.9618 0.074 Uiso 0.488(11) 1 calc PR B 2
H9D H 0.2167 0.6192 0.8815 0.074 Uiso 0.488(11) 1 calc PR B 2
C9 C 0.317(2) 0.5327(14) 0.9692(12) 0.092(6) Uani 0.512(11) 1 d PU B 1
H9A H 0.3569 0.5802 0.9970 0.111 Uiso 0.512(11) 1 calc PR B 1
H9B H 0.3410 0.4821 0.9979 0.111 Uiso 0.512(11) 1 calc PR B 1
C10S C 0.4337(19) 0.5732(12) 0.8493(11) 0.081(6) Uani 0.488(11) 1 d PU B 2
H10C H 0.4899 0.6174 0.8721 0.097 Uiso 0.488(11) 1 calc PR B 2
H10D H 0.3755 0.5959 0.8077 0.097 Uiso 0.488(11) 1 calc PR B 2
C10 C 0.5011(16) 0.5114(13) 0.9048(10) 0.089(7) Uani 0.512(11) 1 d P B 1
H10A H 0.5547 0.5585 0.9242 0.107 Uiso 0.512(11) 1 calc PR B 1
H10B H 0.5262 0.4614 0.9342 0.107 Uiso 0.512(11) 1 calc PR B 1
C11 C 0.5139(10) 0.4989(6) 0.8240(6) 0.090(3) Uani 1 1 d U . .
H11A H 0.4841 0.5486 0.7956 0.107 Uiso 1 1 calc R B 1
H11B H 0.6066 0.4888 0.8144 0.107 Uiso 1 1 calc R B 1
C12 C 0.3701(11) 0.4367(8) 0.7294(6) 0.101(3) Uani 1 1 d U . .
H12A H 0.4240 0.4114 0.6913 0.121 Uiso 1 1 calc R B 1
H12B H 0.3592 0.4957 0.7164 0.121 Uiso 1 1 calc R B 1
C13S C 0.252(3) 0.4573(19) 0.7274(15) 0.111(8) Uani 0.488(11) 1 d PU B 2
H13C H 0.2108 0.4438 0.6769 0.134 Uiso 0.488(11) 1 calc PR B 2
H13D H 0.2470 0.5178 0.7338 0.134 Uiso 0.488(11) 1 calc PR B 2
C13 C 0.2446(19) 0.3985(12) 0.7248(8) 0.071(5) Uani 0.512(11) 1 d P B 1
H13A H 0.1949 0.4166 0.6780 0.086 Uiso 0.512(11) 1 calc PR B 1
H13B H 0.2557 0.3380 0.7220 0.086 Uiso 0.512(11) 1 calc PR B 1
C14S C 0.0919(14) 0.4868(10) 0.7876(7) 0.054(4) Uani 0.512(11) 1 d P B 2
H14C H 0.0257 0.4863 0.7443 0.065 Uiso 0.512(11) 1 calc PR B 2
H14D H 0.1430 0.5384 0.7862 0.065 Uiso 0.512(11) 1 calc PR B 2
C14 C 0.043(3) 0.432(2) 0.8051(17) 0.121(9) Uani 0.488(11) 1 d PU B 1
H14A H -0.0051 0.4574 0.7606 0.146 Uiso 0.488(11) 1 calc PR B 1
H14B H 0.0017 0.3785 0.8141 0.146 Uiso 0.488(11) 1 calc PR B 1
C15 C 0.0269(8) 0.4784(7) 0.8623(5) 0.082(3) Uani 1 1 d . . .
H15A H -0.0607 0.4668 0.8802 0.099 Uiso 1 1 calc R B 1
H15B H 0.0268 0.5365 0.8452 0.099 Uiso 1 1 calc R B 1
C16 C 0.5026(7) 0.2006(5) 0.7960(4) 0.0559(18) Uani 1 1 d . . .
C17 C 0.6901(7) 0.2933(5) 0.8833(4) 0.0572(19) Uani 1 1 d . . .
C18 C 0.7042(7) 0.1680(5) 0.9992(4) 0.0578(19) Uani 1 1 d . . .
C19 C 0.5182(8) 0.0721(6) 0.9078(4) 0.063(2) Uani 1 1 d . . .
C20 C 0.7505(8) 0.1280(6) 0.8451(4) 0.068(2) Uani 1 1 d . . .
Li Li 0.2969(12) 0.4127(8) 0.8822(7) 0.061(3) Uani 1 1 d . . .
O1 O 0.3604(6) 0.3288(3) 0.9375(3) 0.0745(17) Uani 1 1 d . B .
O2 O 0.1192(5) 0.4707(3) 0.9240(3) 0.0641(13) Uani 1 1 d . B .
O3 O 0.3596(6) 0.5288(4) 0.9066(4) 0.097(2) Uani 1 1 d . B .
O4 O 0.4369(6) 0.4305(4) 0.8001(3) 0.0792(17) Uani 1 1 d . B .
O5 O 0.1746(6) 0.4174(6) 0.7858(3) 0.110(3) Uani 1 1 d . B .
O6 O 0.4468(6) 0.2106(4) 0.7378(3) 0.0716(15) Uani 1 1 d . . .
O7 O 0.7395(6) 0.3559(4) 0.8738(3) 0.0767(16) Uani 1 1 d . . .
O8 O 0.7576(6) 0.1618(4) 1.0551(3) 0.0858(19) Uani 1 1 d . . .
O9 O 0.4686(7) 0.0089(4) 0.9136(3) 0.0846(18) Uani 1 1 d . . .
O10 O 0.8349(6) 0.0954(4) 0.8170(4) 0.097(2) Uani 1 1 d . . .
P P 0.43379(18) 0.25500(13) 0.96925(10) 0.0564(5) Uani 1 1 d . . .
H17 H 0.511(8) 0.287(5) 1.038(5) 0.09(3) Uiso 1 1 d . . .
Si1 Si 0.2938(3) 0.2212(2) 1.11476(14) 0.0896(9) Uani 1 1 d . . .
Si2 Si 0.1665(3) 0.17258(17) 0.95226(18) 0.0844(8) Uani 1 1 d . . .
W W 0.60555(2) 0.182387(18) 0.895738(14) 0.04753(12) Uani 1 1 d . B .

loop_
_atom_site_aniso_label
_atom_site_aniso_U_11
_atom_site_aniso_U_22
_atom_site_aniso_U_33
_atom_site_aniso_U_23
_atom_site_aniso_U_13
_atom_site_aniso_U_12
C1 0.050(4) 0.078(5) 0.057(4) 0.015(4) 0.021(3) 0.007(4)
C2 0.124(5) 0.116(5) 0.106(5) 0.012(4) 0.040(4) 0.000(4)
C3 0.060(5) 0.099(7) 0.061(5) -0.011(4) 0.015(4) -0.006(4)
C4 0.157(7) 0.166(7) 0.143(7) 0.005(5) 0.007(5) 0.012(5)
C5 0.135(6) 0.128(6) 0.133(6) -0.001(4) 0.019(4) -0.015(4)
C6 0.080(6) 0.112(9) 0.089(7) -0.009(6) 0.006(5) -0.009(5)
C7 0.041(4) 0.138(10) 0.125(8) -0.024(7) 0.011(5) -0.011(5)
C8 0.086(6) 0.073(6) 0.095(7) -0.024(5) 0.032(5) -0.012(5)
C9S 0.058(9) 0.050(9) 0.078(11) -0.038(8) 0.025(8) -0.009(7)
C9 0.095(7) 0.097(7) 0.085(7) 0.000(5) 0.006(5) -0.010(5)
C10S 0.080(7) 0.082(7) 0.083(7) 0.002(5) 0.013(5) -0.007(5)
C10 0.065(10) 0.123(16) 0.081(12) -0.015(11) 0.009(9) -0.048(11)
C11 0.084(4) 0.092(5) 0.094(5) 0.005(4) 0.015(4) -0.016(4)
C12 0.103(5) 0.113(5) 0.087(5) 0.007(4) 0.015(4) 0.003(4)
C13S 0.114(9) 0.113(9) 0.106(9) -0.001(5) 0.000(5) 0.007(5)
C13 0.114(14) 0.066(12) 0.032(7) -0.012(7) -0.009(8) 0.023(10)
C14S 0.050(8) 0.071(10) 0.042(7) 0.002(7) -0.003(6) 0.015(7)
C14 0.118(10) 0.124(10) 0.121(10) -0.003(5) 0.005(5) 0.004(5)
C15 0.053(5) 0.126(8) 0.068(5) 0.004(5) 0.008(4) 0.017(5)
C16 0.053(4) 0.069(5) 0.046(4) 0.000(3) 0.009(3) -0.001(3)
C17 0.043(4) 0.081(6) 0.050(4) -0.007(4) 0.016(3) 0.000(4)
C18 0.043(4) 0.084(6) 0.046(4) 0.000(4) -0.003(3) 0.004(3)
C19 0.067(5) 0.076(6) 0.044(4) 0.001(4) 0.001(3) 0.009(4)
C20 0.058(5) 0.095(6) 0.052(4) -0.004(4) 0.009(4) 0.007(4)
Li 0.055(7) 0.075(8) 0.053(7) 0.001(6) 0.011(6) 0.003(6)
O1 0.075(4) 0.079(4) 0.073(4) 0.020(3) 0.035(3) 0.014(3)
O2 0.056(3) 0.076(4) 0.062(3) -0.011(3) 0.015(2) -0.007(3)
O3 0.067(4) 0.126(6) 0.101(5) -0.029(4) 0.028(4) -0.034(4)
O4 0.082(4) 0.097(5) 0.059(3) 0.010(3) 0.012(3) -0.020(3)
O5 0.067(4) 0.196(8) 0.066(4) -0.046(4) -0.012(3) 0.044(4)
O6 0.068(3) 0.103(4) 0.044(3) 0.007(3) 0.001(3) 0.002(3)
O7 0.071(4) 0.081(4) 0.080(4) -0.006(3) 0.019(3) -0.012(3)
O8 0.071(4) 0.135(6) 0.049(3) 0.012(3) -0.011(3) 0.001(4)
O9 0.115(5) 0.075(4) 0.063(4) 0.006(3) -0.001(3) -0.025(4)
O10 0.092(4) 0.123(5) 0.079(4) -0.010(4) 0.034(4) 0.034(4)
P 0.0481(10) 0.0760(13) 0.0472(10) 0.0084(9) 0.0193(8) 0.0065(9)
Si1 0.0950(19) 0.120(2) 0.0575(14) 0.0225(15) 0.0356(14) 0.0230(17)
Si2 0.0658(15) 0.090(2) 0.100(2) -0.0046(15) 0.0234(14) -0.0194(13)
W 0.04272(16) 0.0670(2) 0.03381(16) 0.00155(12) 0.00933(11) 0.00310(13)

loop_
_atom_type_symbol
_atom_type_description
_atom_type_scat_dispersion_real
_atom_type_scat_dispersion_imag
_atom_type_scat_source
C C 0.0033 0.0016 'International Tables Vol C Tables 4.2.6.8 and 6.1.1.4'
H H 0.0000 0.0000 'International Tables Vol C Tables 4.2.6.8 and 6.1.1.4'
Li Li -0.0003 0.0001 'International Tables Vol C Tables 4.2.6.8 and 6.1.1.4'
O O 0.0106 0.0060 'International Tables Vol C Tables 4.2.6.8 and 6.1.1.4'
P P 0.1023 0.0942 'International Tables Vol C Tables 4.2.6.8 and 6.1.1.4'
Si Si 0.0817 0.0704 'International Tables Vol C Tables 4.2.6.8 and 6.1.1.4'
W W -0.8490 6.8722 'International Tables Vol C Tables 4.2.6.8 and 6.1.1.4'

loop_
_geom_angle_atom_site_label_1
_geom_angle_atom_site_label_2
_geom_angle_atom_site_label_3
_geom_angle
P C1 Si1 113.2(4)
P C1 Si2 109.8(4)
Si1 C1 Si2 115.2(4)
P C1 H1 106.0
Si1 C1 H1 106.0
Si2 C1 H1 106.0
Si1 C2 H2A 109.5
Si1 C2 H2B 109.5
H2A C2 H2B 109.5
Si1 C2 H2C 109.5
H2A C2 H2C 109.5
H2B C2 H2C 109.5
Si1 C3 H3A 109.5
Si1 C3 H3B 109.5
H3A C3 H3B 109.5
Si1 C3 H3C 109.5
H3A C3 H3C 109.5
H3B C3 H3C 109.5
Si1 C4 H4A 109.5
Si1 C4 H4B 109.5
H4A C4 H4B 109.5
Si1 C4 H4C 109.5
H4A C4 H4C 109.5
H4B C4 H4C 109.5
Si2 C5 H5A 109.5
Si2 C5 H5B 109.5
H5A C5 H5B 109.5
Si2 C5 H5C 109.5
H5A C5 H5C 109.5
H5B C5 H5C 109.5
Si2 C6 H6A 109.5
Si2 C6 H6B 109.5
H6A C6 H6B 109.5
Si2 C6 H6C 109.5
H6A C6 H6C 109.5
H6B C6 H6C 109.5
Si2 C7 H7C 109.5
Si2 C7 H7B 109.5
H7C C7 H7B 109.5
Si2 C7 H7A 109.5
H7C C7 H7A 109.5
H7B C7 H7A 109.5
O2 C8 C9S 115.6(8)
O2 C8 C9 103.3(10)
C9S C8 C9 52.5(10)
O2 C8 H8A 111.1
C9S C8 H8A 132.9
C9 C8 H8A 111.1
O2 C8 H8B 111.1
C9S C8 H8B 58.9
C9 C8 H8B 111.1
H8A C8 H8B 109.1
C8 C9S O3 102.8(11)
C8 C9S H9C 111.2
O3 C9S H9C 111.2
C8 C9S H9D 111.2
O3 C9S H9D 111.2
H9C C9S H9D 109.1
O3 C9 C8 111.5(16)
O3 C9 Li 54.2(9)
C8 C9 Li 90.1(10)
O3 C9 H9A 109.3
C8 C9 H9A 109.3
Li C9 H9A 159.1
O3 C9 H9B 109.3
C8 C9 H9B 109.3
Li C9 H9B 71.1
H9A C9 H9B 108.0
O3 C10S C11 97.2(12)
O3 C10S H10C 112.3
C11 C10S H10C 112.3
O3 C10S H10D 112.3
C11 C10S H10D 112.3
H10C C10S H10D 109.9
C11 C10 O3 101.5(13)
C11 C10 Li 83.6(8)
O3 C10 Li 49.7(6)
C11 C10 H10A 111.5
O3 C10 H10A 111.5
Li C10 H10A 159.3
C11 C10 H10B 111.5
O3 C10 H10B 111.5
Li C10 H10B 76.0
H10A C10 H10B 109.3
O4 C11 C10 108.7(9)
O4 C11 C10S 113.9(10)
C10 C11 C10S 61.4(12)
O4 C11 H11A 110.0
C10 C11 H11A 110.0
C10S C11 H11A 50.1
O4 C11 H11B 110.0
C10 C11 H11B 110.0
C10S C11 H11B 135.7
H11A C11 H11B 108.3
C13S C12 O4 117.3(15)
C13S C12 C13 41.3(13)
O4 C12 C13 114.0(10)
C13S C12 H12A 132.3
O4 C12 H12A 108.8
C13 C12 H12A 108.8
C13S C12 H12B 69.0
O4 C12 H12B 108.8
C13 C12 H12B 108.8
H12A C12 H12B 107.7
C12 C13S O5 115(2)
C12 C13S H13C 108.5
O5 C13S H13C 108.5
C12 C13S H13D 108.5
O5 C13S H13D 108.5
H13C C13S H13D 107.5
O5 C13 C12 112.0(12)
O5 C13 H13A 109.2
C12 C13 H13A 109.2
O5 C13 H13B 109.2
C12 C13 H13B 109.2
H13A C13 H13B 107.9
O5 C14S C15 104.2(11)
O5 C14S H14C 110.9
C15 C14S H14C 110.9
O5 C14S H14D 110.9
C15 C14S H14D 110.9
H14C C14S H14D 108.9
C15 C14 O5 118(2)
C15 C14 H14A 107.9
O5 C14 H14A 107.9
C15 C14 H14B 107.9
O5 C14 H14B 107.9
H14A C14 H14B 107.2
C14 C15 O2 116.7(14)
C14 C15 C14S 43.7(14)
O2 C15 C14S 112.0(8)
C14 C15 H15A 108.1
O2 C15 H15A 108.1
C14S C15 H15A 138.7
C14 C15 H15B 108.1
O2 C15 H15B 108.1
C14S C15 H15B 69.0
H15A C15 H15B 107.3
O6 C16 W 178.1(6)
O7 C17 W 177.6(6)
O8 C18 W 178.6(8)
O9 C19 W 179.0(7)
O10 C20 W 178.5(8)
O1 Li O3 119.8(7)
O1 Li O5 131.9(8)
O3 Li O5 108.1(7)
O1 Li O4 104.1(6)
O3 Li O4 78.6(5)
O5 Li O4 80.0(5)
O1 Li O2 114.8(6)
O3 Li O2 77.9(5)
O5 Li O2 78.1(5)
O4 Li O2 140.8(7)
O1 Li C9 104.3(8)
O3 Li C9 29.3(5)
O5 Li C9 120.6(8)
O4 Li C9 106.7(7)
O2 Li C9 59.7(6)
O1 Li C10 97.2(8)
O3 Li C10 33.8(5)
O5 Li C10 122.5(8)
O4 Li C10 57.3(5)
O2 Li C10 110.5(7)
C9 Li C10 53.1(7)
P O1 Li 166.7(5)
C15 O2 C8 119.4(7)
C15 O2 Li 107.6(5)
C8 O2 Li 105.8(6)
C9 O3 C10 116.2(14)
C9 O3 C10S 145.3(14)
C10 O3 C10S 62.3(11)
C9 O3 C9S 57.0(12)
C10 O3 C9S 145.3(10)
C10S O3 C9S 103.0(11)
C9 O3 Li 96.5(12)
C10 O3 Li 96.6(9)
C10S O3 Li 118.1(9)
C9S O3 Li 117.6(7)
C12 O4 C11 116.4(8)
C12 O4 Li 108.3(7)
C11 O4 Li 106.8(6)
C13 O5 C14S 122.8(11)
C13 O5 C14 140.8(15)
C14S O5 C14 44.2(12)
C13 O5 C13S 38.8(11)
C14S O5 C13S 90.9(14)
C14 O5 C13S 129.9(17)
C13 O5 Li 109.1(9)
C14S O5 Li 110.2(8)
C14 O5 Li 109.8(13)
C13S O5 Li 105.7(12)
O1 P C1 109.1(3)
O1 P W 121.4(2)
C1 P W 115.9(3)
O1 P H17 104(3)
C1 P H17 99(3)
W P H17 103(3)
C3 Si1 C1 112.5(4)
C3 Si1 C2 109.8(5)
C1 Si1 C2 109.3(5)
C3 Si1 C4 110.3(6)
C1 Si1 C4 108.6(6)
C2 Si1 C4 106.1(7)
C5 Si2 C7 109.6(5)
C5 Si2 C6 105.1(5)
C7 Si2 C6 106.4(5)
C5 Si2 C1 108.4(5)
C7 Si2 C1 112.6(4)
C6 Si2 C1 114.4(4)
C20 W C17 90.5(3)
C20 W C19 90.2(3)
C17 W C19 179.2(3)
C20 W C16 91.8(3)
C17 W C16 88.7(3)
C19 W C16 90.8(3)
C20 W C18 90.9(3)
C17 W C18 90.6(3)
C19 W C18 89.9(3)
C16 W C18 177.2(3)
C20 W P 175.3(2)
C17 W P 87.63(19)
C19 W P 91.7(2)
C16 W P 92.4(2)
C18 W P 84.9(2)

loop_
_geom_bond_atom_site_label_1
_geom_bond_atom_site_label_2
_geom_bond_distance
C1 P 1.822(7)
C1 Si1 1.874(8)
C1 Si2 1.900(9)
C1 H1 1.0000
C2 Si1 1.888(11)
C2 H2A 0.9800
C2 H2B 0.9800
C2 H2C 0.9800
C3 Si1 1.842(9)
C3 H3A 0.9800
C3 H3B 0.9800
C3 H3C 0.9800
C4 Si1 1.898(16)
C4 H4A 0.9800
C4 H4B 0.9800
C4 H4C 0.9800
C5 Si2 1.844(13)
C5 H5A 0.9800
C5 H5B 0.9800
C5 H5C 0.9800
C6 Si2 1.874(11)
C6 H6A 0.9800
C6 H6B 0.9800
C6 H6C 0.9800
C7 Si2 1.866(10)
C7 H7C 0.9800
C7 H7B 0.9800
C7 H7A 0.9800
C8 O2 1.424(10)
C8 C9S 1.442(17)
C8 C9 1.57(2)
C8 H8A 0.9900
C8 H8B 0.9900
C9S O3 1.529(15)
C9S H9C 0.9900
C9S H9D 0.9900
C9 O3 1.22(2)
C9 Li 2.49(3)
C9 H9A 0.9900
C9 H9B 0.9900
C10S O3 1.493(18)
C10S C11 1.54(2)
C10S H10C 0.9900
C10S H10D 0.9900
C10 C11 1.462(19)
C10 O3 1.479(18)
C10 Li 2.64(2)
C10 H10A 0.9900
C10 H10B 0.9900
C11 O4 1.412(11)
C11 H11A 0.9900
C11 H11B 0.9900
C12 C13S 1.25(3)
C12 O4 1.393(12)
C12 C13 1.43(2)
C12 H12A 0.9900
C12 H12B 0.9900
C13S O5 1.49(3)
C13S H13C 0.9900
C13S H13D 0.9900
C13 O5 1.373(16)
C13 H13A 0.9900
C13 H13B 0.9900
C14S O5 1.412(15)
C14S C15 1.529(16)
C14S H14C 0.9900
C14S H14D 0.9900
C14 C15 1.28(3)
C14 O5 1.43(3)
C14 H14A 0.9900
C14 H14B 0.9900
C15 O2 1.405(10)
C15 H15A 0.9900
C15 H15B 0.9900
C16 O6 1.158(9)
C16 W 2.022(8)
C17 O7 1.153(9)
C17 W 2.017(9)
C18 O8 1.106(9)
C18 W 2.050(8)
C19 O9 1.153(10)
C19 W 2.020(9)
C20 O10 1.156(9)
C20 W 1.992(8)
Li O1 1.777(14)
Li O3 2.029(15)
Li O5 2.055(14)
Li O4 2.131(12)
Li O2 2.221(13)
O1 P 1.505(6)
P W 2.5483(17)
P H17 1.50(8)

loop_
_geom_torsion_atom_site_label_1
_geom_torsion_atom_site_label_2
_geom_torsion_atom_site_label_3
_geom_torsion_atom_site_label_4
_geom_torsion
O2 C8 C9S O3 -50.1(14)
C9 C8 C9S O3 37.3(11)
O2 C8 C9 O3 59.7(18)
C9S C8 C9 O3 -52.5(14)
O2 C8 C9 Li 8.6(10)
C9S C8 C9 Li -103.6(11)
O3 C10 C11 O4 -62.0(15)
Li C10 C11 O4 -15.4(10)
O3 C10 C11 C10S 45.6(12)
Li C10 C11 C10S 92.2(10)
O3 C10S C11 O4 54.7(14)
O3 C10S C11 C10 -44.4(10)
O4 C12 C13S O5 -42(3)
C13 C12 C13S O5 54.0(19)
C13S C12 C13 O5 -59(2)
O4 C12 C13 O5 45.3(18)
O5 C14 C15 O2 -37(3)
O5 C14 C15 C14S 58(2)
O5 C14S C15 C14 -52(2)
O5 C14S C15 O2 54.6(14)
O3 C9 Li O1 126.4(12)
C8 C9 Li O1 -116.8(10)
C8 C9 Li O3 116.8(17)
O3 C9 Li O5 -71.6(13)
C8 C9 Li O5 45.3(12)
O3 C9 Li O4 16.6(12)
C8 C9 Li O4 133.4(9)
O3 C9 Li O2 -123.0(13)
C8 C9 Li O2 -6.2(7)
O3 C9 Li C10 38.1(10)
C8 C9 Li C10 154.9(14)
C11 C10 Li O1 113.6(11)
O3 C10 Li O1 -135.4(9)
C11 C10 Li O3 -111.0(14)
C11 C10 Li O5 -37.8(14)
O3 C10 Li O5 73.2(10)
C11 C10 Li O4 11.4(8)
O3 C10 Li O4 122.4(10)
C11 C10 Li O2 -126.5(10)
O3 C10 Li O2 -15.5(9)
C11 C10 Li C9 -143.9(14)
O3 C10 Li C9 -32.9(8)
O3 Li O1 P -100(3)
O5 Li O1 P 74(3)
O4 Li O1 P -15(3)
O2 Li O1 P 170(2)
C9 Li O1 P -127(3)
C10 Li O1 P -73(3)
C14 C15 O2 C8 140.3(19)
C14S C15 O2 C8 92.3(10)
C14 C15 O2 Li 20(2)
C14S C15 O2 Li -28.1(11)
C9S C8 O2 C15 -76.8(12)
C9 C8 O2 C15 -131.3(10)
C9S C8 O2 Li 44.5(12)
C9 C8 O2 Li -10.0(11)
O1 Li O2 C15 -131.6(8)
O3 Li O2 C15 111.0(6)
O5 Li O2 C15 -0.7(7)
O4 Li O2 C15 56.6(12)
C9 Li O2 C15 135.8(8)
C10 Li O2 C15 119.7(8)
O1 Li O2 C8 99.7(9)
O3 Li O2 C8 -17.7(7)
O5 Li O2 C8 -129.4(7)
O4 Li O2 C8 -72.0(12)
C9 Li O2 C8 7.1(8)
C10 Li O2 C8 -8.9(9)
C8 C9 O3 C10 -174.3(13)
Li C9 O3 C10 -100.6(13)
C8 C9 O3 C10S 107(2)
Li C9 O3 C10S -179(3)
C8 C9 O3 C9S 45.1(13)
Li C9 O3 C9S 118.7(10)
C8 C9 O3 Li -73.6(15)
C11 C10 O3 C9 171.9(15)
Li C10 O3 C9 100.6(15)
C11 C10 O3 C10S -47.2(12)
Li C10 O3 C10S -118.4(11)
C11 C10 O3 C9S -119.1(18)
Li C10 O3 C9S 170(2)
C11 C10 O3 Li 71.2(12)
C11 C10S O3 C9 140(2)
C11 C10S O3 C10 43.3(11)
C11 C10S O3 C9S -170.4(10)
C11 C10S O3 Li -39.0(14)
C8 C9S O3 C9 -47.6(14)
C8 C9S O3 C10 -136.8(17)
C8 C9S O3 C10S 163.5(12)
C8 C9S O3 Li 31.7(14)
O1 Li O3 C9 -64.0(13)
O5 Li O3 C9 120.8(12)
O4 Li O3 C9 -163.8(12)
O2 Li O3 C9 47.8(12)
C10 Li O3 C9 -117.4(15)
O1 Li O3 C10 53.4(10)
O5 Li O3 C10 -121.8(9)
O4 Li O3 C10 -46.5(9)
O2 Li O3 C10 165.1(9)
C9 Li O3 C10 117.4(15)
O1 Li O3 C10S 115.4(12)
O5 Li O3 C10S -59.8(12)
O4 Li O3 C10S 15.5(11)
O2 Li O3 C10S -132.9(10)
C9 Li O3 C10S 179.4(17)
C10 Li O3 C10S 62.0(11)
O1 Li O3 C9S -120.0(10)
O5 Li O3 C9S 64.8(11)
O4 Li O3 C9S 140.1(10)
O2 Li O3 C9S -8.3(10)
C9 Li O3 C9S -56.0(12)
C10 Li O3 C9S -173.4(13)
C13S C12 O4 C11 -98(2)
C13 C12 O4 C11 -144.2(11)
C13S C12 O4 Li 22(2)
C13 C12 O4 Li -23.9(14)
C10 C11 O4 C12 141.1(12)
C10S C11 O4 C12 74.8(12)
C10 C11 O4 Li 20.0(13)
C10S C11 O4 Li -46.2(12)
O1 Li O4 C12 132.0(8)
O3 Li O4 C12 -109.8(7)
O5 Li O4 C12 1.1(8)
O2 Li O4 C12 -55.7(13)
C9 Li O4 C12 -118.0(9)
C10 Li O4 C12 -138.4(9)
O1 Li O4 C11 -101.9(8)
O3 Li O4 C11 16.3(7)
O5 Li O4 C11 127.2(7)
O2 Li O4 C11 70.4(12)
C9 Li O4 C11 8.1(10)
C10 Li O4 C11 -12.3(8)
C12 C13 O5 C14S 89.1(17)
C12 C13 O5 C14 145(2)
C12 C13 O5 C13S 50(2)
C12 C13 O5 Li -42.0(16)
C15 C14S O5 C13 175.3(12)
C15 C14S O5 C14 44.0(17)
C15 C14S O5 C13S -161.2(15)
C15 C14S O5 Li -54.1(12)
C15 C14 O5 C13 -153(2)
C15 C14 O5 C14S -65(2)
C15 C14 O5 C13S -99(3)
C15 C14 O5 Li 34(3)
C12 C13S O5 C13 -62(2)
C12 C13S O5 C14S 150(2)
C12 C13S O5 C14 173(2)
C12 C13S O5 Li 39(3)
O1 Li O5 C13 -78.0(13)
O3 Li O5 C13 96.4(11)
O4 Li O5 C13 22.0(11)
O2 Li O5 C13 169.2(11)
C9 Li O5 C13 125.6(12)
C10 Li O5 C13 62.3(13)
O1 Li O5 C14S 144.5(11)
O3 Li O5 C14S -41.1(10)
O4 Li O5 C14S -115.5(9)
O2 Li O5 C14S 31.7(9)
C9 Li O5 C14S -11.9(13)
C10 Li O5 C14S -75.2(11)
O1 Li O5 C14 97.2(17)
O3 Li O5 C14 -88.4(16)
O4 Li O5 C14 -162.8(15)
O2 Li O5 C14 -15.5(15)
C9 Li O5 C14 -59.2(17)
C10 Li O5 C14 -122.4(16)
O1 Li O5 C13S -118.7(15)
O3 Li O5 C13S 55.7(14)
O4 Li O5 C13S -18.7(13)
O2 Li O5 C13S 128.6(13)
C9 Li O5 C13S 85.0(15)
C10 Li O5 C13S 21.7(15)
Li O1 P C1 -141(3)
Li O1 P W -2(3)
Si1 C1 P O1 -82.9(5)
Si2 C1 P O1 47.3(5)
Si1 C1 P W 135.6(3)
Si2 C1 P W -94.2(4)
P C1 Si1 C3 57.3(5)
Si2 C1 Si1 C3 -70.2(5)
P C1 Si1 C2 179.6(5)
Si2 C1 Si1 C2 52.1(6)
P C1 Si1 C4 -65.0(7)
Si2 C1 Si1 C4 167.5(6)
P C1 Si2 C5 147.5(5)
Si1 C1 Si2 C5 -83.3(6)
P C1 Si2 C7 -91.1(5)
Si1 C1 Si2 C7 38.0(6)
P C1 Si2 C6 30.6(6)
Si1 C1 Si2 C6 159.7(5)
O10 C20 W C17 128(33)
O10 C20 W C19 -53(33)
O10 C20 W C16 -144(33)
O10 C20 W C18 37(33)
O10 C20 W P 62(35)
O7 C17 W C20 41(17)
O7 C17 W C19 -101(23)
O7 C17 W C16 -51(17)
O7 C17 W C18 132(17)
O7 C17 W P -143(17)
O9 C19 W C20 -52(43)
O9 C19 W C17 90(47)
O9 C19 W C16 40(43)
O9 C19 W C18 -143(43)
O9 C19 W P 132(43)
O6 C16 W C20 -15(21)
O6 C16 W C17 75(21)
O6 C16 W C19 -106(21)
O6 C16 W C18 149(18)
O6 C16 W P 163(21)
O8 C18 W C20 114(28)
O8 C18 W C17 24(28)
O8 C18 W C19 -156(28)
O8 C18 W C16 -50(30)
O8 C18 W P -64(28)
O1 P W C20 118(3)
C1 P W C20 -105(3)
O1 P W C17 52.2(4)
C1 P W C17 -171.4(4)
O1 P W C19 -127.3(4)
C1 P W C19 9.1(4)
O1 P W C16 -36.4(4)
C1 P W C16 100.0(4)
O1 P W C18 143.0(4)
C1 P W C18 -80.6(4)
